data_4345085
loop_
_publ_author_name
'Myers, Thomas W.'
'Brown, Kathryn E.'
'Chavez, David E.'
'Scharff, R. Jason'
'Veauthier, Jacqueline M.'

_publ_section_title
;
 Laser Initiation of Fe(II) Complexes of 4-Nitro-pyrazolyl Substituted
 Tetrazine Ligands.
;
_journal_issue 4
_journal_name_full 'Inorganic chemistry'
_journal_page_first 2297
_journal_page_last 2303
_journal_paper_doi 10.1021/acs.inorgchem.6b02998
_journal_volume 56
_journal_year 2017
_chemical_formula_sum 'C14 H14 Cl2 Fe N18 O12'
_chemical_formula_weight 753.18
_space_group_crystal_system monoclinic
_space_group_IT_number 14
_space_group_name_Hall '-P 2ybc'
_space_group_name_H-M_alt 'P 1 21/c 1'
_symmetry_space_group_name_Hall '-P 2ybc'
_symmetry_space_group_name_H-M 'P 1 21/c 1'
_atom_sites_solution_hydrogens geom
_audit_creation_method SHELXL-2014/7
_cell_angle_alpha 90
_cell_angle_beta 100.280(18)
_cell_angle_gamma 90
_cell_formula_units_Z 2
_cell_length_a 8.017(3)
_cell_length_b 12.597(4)
_cell_length_c 13.612(4)
_cell_measurement_reflns_used 100
_cell_measurement_temperature 170(2)
_cell_measurement_theta_max 28.48
_cell_measurement_theta_min 2.54
_cell_volume 1352.6(8)
_computing_cell_refinement 'SHELXL-2014/7 (Sheldrick, 2014)'
_computing_data_collection 'Rigaku crystal clear 2.0'
_computing_data_reduction 'SHELXL-2014/7 (Sheldrick, 2014)'
_computing_molecular_graphics 'SHELXL-2014/7 (Sheldrick, 2014)'
_computing_publication_material 'SHELXL-2014/7 (Sheldrick, 2014)'
_computing_structure_refinement 'SHELXL-2014/7 (Sheldrick, 2014)'
_computing_structure_solution 'SHELXL-2014/7 (Sheldrick, 2014)'
_diffrn_ambient_temperature 170(2)
_diffrn_measured_fraction_theta_full 0.965
_diffrn_measured_fraction_theta_max 0.965
_diffrn_measurement_device_type 'image plates'
_diffrn_measurement_method 'single axis rotation'
_diffrn_radiation_type MoK\a
_diffrn_radiation_wavelength 0.71073
_diffrn_reflns_av_unetI/netI 0.2288
_diffrn_reflns_Laue_measured_fraction_full 0.965
_diffrn_reflns_Laue_measured_fraction_max 0.965
_diffrn_reflns_limit_h_max 9
_diffrn_reflns_limit_h_min -9
_diffrn_reflns_limit_k_max 15
_diffrn_reflns_limit_k_min -15
_diffrn_reflns_limit_l_max 15
_diffrn_reflns_limit_l_min -2
_diffrn_reflns_number 2110
_diffrn_reflns_point_group_measured_fraction_full 0.965
_diffrn_reflns_point_group_measured_fraction_max 0.965
_diffrn_reflns_theta_full 25.242
_diffrn_reflns_theta_max 25.353
_diffrn_reflns_theta_min 3.047
_diffrn_source 'rotating Mo anode'
_exptl_absorpt_coefficient_mu 0.851
_exptl_absorpt_correction_T_max 0.859
_exptl_absorpt_correction_T_min 0.838
_exptl_absorpt_correction_type numerical
_exptl_absorpt_process_details sadabs
_exptl_crystal_colour purple
_exptl_crystal_density_diffrn 1.849
_exptl_crystal_description block
_exptl_crystal_F_000 760
_exptl_crystal_size_max 0.210
_exptl_crystal_size_mid 0.120
_exptl_crystal_size_min 0.080
_refine_diff_density_max 1.284
_refine_diff_density_min -1.204
_refine_diff_density_rms 0.211
_refine_ls_extinction_method none
_refine_ls_goodness_of_fit_ref 0.989
_refine_ls_hydrogen_treatment constr
_refine_ls_matrix_type full
_refine_ls_number_parameters 215
_refine_ls_number_reflns 2110
_refine_ls_number_restraints 0
_refine_ls_restrained_S_all 0.989
_refine_ls_R_factor_all 0.2051
_refine_ls_R_factor_gt 0.1053
_refine_ls_shift/su_max 0.000
_refine_ls_shift/su_mean 0.000
_refine_ls_structure_factor_coef Fsqd
_refine_ls_weighting_details 'w=1/[\s^2^(Fo^2^)+(0.1915P)^2^] where P=(Fo^2^+2Fc^2^)/3'
_refine_ls_weighting_scheme calc
_refine_ls_wR_factor_gt 0.2530
_refine_ls_wR_factor_ref 0.3491
_reflns_Friedel_coverage 0.000
_reflns_number_gt 860
_reflns_number_total 2110
_reflns_threshold_expression 'I > 2\s(I)'
_cod_data_source_file ic6b02998_si_002.cif
_cod_data_source_block shelx_a
_cod_depositor_comments 'Adding full bibliography for 4345085.cif.'
_cod_database_code 4345085
_shelx_shelxl_version_number 2014/7
_shelx_space_group_comment
;
The symmetry employed for this shelxl refinement is uniquely defined
by the following loop, which should always be used as a source of
symmetry information in preference to the above space-group names.
They are only intended as comments.
;
_shelx_estimated_absorpt_t_min 0.848
_shelx_estimated_absorpt_t_max 0.848

loop_
_space_group_symop_operation_xyz
'x, y, z'
'-x, y+1/2, -z+1/2'
'-x, -y, -z'
'x, -y-1/2, z-1/2'

loop_
_atom_site_label
_atom_site_type_symbol
_atom_site_fract_x
_atom_site_fract_y
_atom_site_fract_z
_atom_site_U_iso_or_equiv
_atom_site_adp_type
_atom_site_occupancy
_atom_site_site_symmetry_order
_atom_site_calc_flag
_atom_site_refinement_flags_posn
_atom_site_refinement_flags_adp
_atom_site_refinement_flags_occupancy
Fe1 Fe 0.5000 0.5000 0.5000 0.0205(8) Uani 1 2 d S . P
Cl1 Cl 0.9924(5) 0.2540(3) 0.8968(3) 0.0306(9) Uani 1 1 d . . .
O1 O 0.3014(15) 0.8913(8) 0.2621(8) 0.040(3) Uani 1 1 d . . .
O2 O 0.309(2) 0.9918(10) 0.3920(9) 0.076(5) Uani 1 1 d . . .
O3 O 0.875(2) 0.3293(9) 0.8435(9) 0.066(4) Uani 1 1 d . . .
O4 O 1.0486(17) 0.1880(11) 0.8241(10) 0.059(4) Uani 1 1 d . . .
O5 O 1.135(2) 0.3062(13) 0.9526(11) 0.083(6) Uani 1 1 d . . .
O6 O 0.9092(19) 0.1923(13) 0.9590(12) 0.077(5) Uani 1 1 d . . .
N1 N 0.802(2) 0.5498(10) 0.8719(9) 0.043(4) Uani 1 1 d . . .
H1A H 0.8266 0.4833 0.8749 0.051 Uiso 1 1 calc R U .
H1B H 0.8318 0.5896 0.9234 0.051 Uiso 1 1 calc R U .
N2 N 0.6735(16) 0.5249(8) 0.7085(8) 0.024(3) Uani 1 1 d . . .
N3 N 0.5910(15) 0.5704(8) 0.6258(8) 0.023(3) Uani 1 1 d . . .
N4 N 0.5920(17) 0.7411(8) 0.7074(9) 0.030(3) Uani 1 1 d . . .
N5 N 0.6746(16) 0.6959(9) 0.7918(8) 0.029(3) Uani 1 1 d . . .
N6 N 0.4764(16) 0.7174(8) 0.5418(8) 0.025(3) Uani 1 1 d . . .
N7 N 0.4253(15) 0.6459(8) 0.4629(7) 0.019(2) Uani 1 1 d . . .
N8 N 0.319(2) 0.9032(11) 0.3534(9) 0.043(4) Uani 1 1 d . . .
N9 N 0.7027(15) 0.5314(8) 0.4461(8) 0.021(2) Uani 1 1 d . . .
C1 C 0.719(2) 0.5907(11) 0.7886(10) 0.029(3) Uani 1 1 d . . .
C2 C 0.557(2) 0.6726(11) 0.6293(10) 0.031(3) Uani 1 1 d . . .
C3 C 0.439(2) 0.8176(12) 0.5129(11) 0.041(4) Uani 1 1 d . . .
H3A H 0.4563 0.8783 0.5524 0.050 Uiso 1 1 calc R U .
C4 C 0.368(2) 0.8126(10) 0.4132(10) 0.030(3) Uani 1 1 d . . .
C5 C 0.358(2) 0.7052(10) 0.3834(10) 0.029(3) Uani 1 1 d . . .
H5A H 0.3127 0.6798 0.3201 0.034 Uiso 1 1 calc R U .
C6 C 0.803(2) 0.5526(10) 0.4011(9) 0.025(3) Uani 1 1 d . . .
C7 C 0.936(2) 0.5770(12) 0.3449(10) 0.032(4) Uani 1 1 d . . .
H7A H 1.0115 0.6284 0.3806 0.048 Uiso 1 1 calc R U .
H7B H 0.8857 0.6052 0.2809 0.048 Uiso 1 1 calc R U .
H7C H 0.9972 0.5134 0.3359 0.048 Uiso 1 1 calc R U .

loop_
_atom_site_aniso_label
_atom_site_aniso_U_11
_atom_site_aniso_U_22
_atom_site_aniso_U_33
_atom_site_aniso_U_23
_atom_site_aniso_U_13
_atom_site_aniso_U_12
Fe1 0.0243(16) 0.0181(13) 0.0197(13) 0.0009(10) 0.0058(11) 0.0000(12)
Cl1 0.032(2) 0.0289(18) 0.0316(18) 0.0051(13) 0.0078(15) -0.0002(16)
O1 0.036(7) 0.037(6) 0.042(6) 0.016(5) -0.004(5) 0.008(5)
O2 0.137(15) 0.031(7) 0.048(8) -0.010(5) -0.018(9) 0.022(8)
O3 0.113(13) 0.035(7) 0.043(7) 0.018(5) -0.008(8) 0.030(8)
O4 0.051(9) 0.067(9) 0.064(8) -0.028(7) 0.022(7) 0.007(7)
O5 0.087(13) 0.095(12) 0.068(9) -0.052(9) 0.012(9) -0.061(10)
O6 0.045(9) 0.109(13) 0.084(10) 0.066(9) 0.031(8) 0.019(8)
N1 0.065(11) 0.031(7) 0.025(6) -0.006(5) -0.012(6) -0.005(7)
N2 0.027(7) 0.012(5) 0.032(6) -0.001(4) 0.003(5) -0.006(4)
N3 0.024(7) 0.017(5) 0.029(6) 0.010(4) 0.005(5) 0.015(5)
N4 0.039(8) 0.014(5) 0.034(6) -0.007(4) -0.001(6) 0.000(5)
N5 0.034(7) 0.024(6) 0.029(6) 0.007(5) 0.009(6) 0.000(5)
N6 0.036(7) 0.011(5) 0.024(6) -0.004(4) -0.006(5) -0.005(5)
N7 0.019(6) 0.021(5) 0.016(5) -0.015(4) 0.000(4) 0.008(4)
N8 0.053(10) 0.047(9) 0.025(7) 0.004(6) -0.005(6) 0.010(7)
N9 0.030(7) 0.015(5) 0.017(5) 0.001(4) 0.002(5) -0.005(5)
C1 0.034(9) 0.033(8) 0.021(7) -0.004(6) 0.006(6) -0.012(7)
C2 0.041(10) 0.027(7) 0.021(7) 0.001(5) -0.003(6) -0.007(7)
C3 0.067(13) 0.029(8) 0.027(8) 0.004(6) 0.002(8) -0.010(8)
C4 0.048(10) 0.020(7) 0.020(6) 0.002(5) -0.001(6) 0.013(7)
C5 0.037(9) 0.022(7) 0.025(7) 0.007(5) 0.002(6) -0.001(6)
C6 0.047(10) 0.013(6) 0.012(6) -0.005(5) 0.001(6) 0.006(6)
C7 0.040(10) 0.039(8) 0.021(7) -0.009(6) 0.014(6) -0.008(7)

loop_
_atom_type_symbol
_atom_type_description
_atom_type_scat_dispersion_real
_atom_type_scat_dispersion_imag
_atom_type_scat_source
C C 0.0033 0.0016 'International Tables Vol C Tables 4.2.6.8 and 6.1.1.4'
H H 0.0000 0.0000 'International Tables Vol C Tables 4.2.6.8 and 6.1.1.4'
N N 0.0061 0.0033 'International Tables Vol C Tables 4.2.6.8 and 6.1.1.4'
O O 0.0106 0.0060 'International Tables Vol C Tables 4.2.6.8 and 6.1.1.4'
Cl Cl 0.1484 0.1585 'International Tables Vol C Tables 4.2.6.8 and 6.1.1.4'
Fe Fe 0.3463 0.8444 'International Tables Vol C Tables 4.2.6.8 and 6.1.1.4'

loop_
_geom_angle_atom_site_label_1
_geom_angle_atom_site_label_2
_geom_angle_atom_site_label_3
_geom_angle
_geom_angle_site_symmetry_1
_geom_angle_site_symmetry_3
N9 Fe1 N9 180.0 3_666 .
N9 Fe1 N3 88.2(4) 3_666 .
N9 Fe1 N3 91.8(5) . .
N9 Fe1 N3 91.8(5) 3_666 3_666
N9 Fe1 N3 88.2(4) . 3_666
N3 Fe1 N3 180.0 . 3_666
N9 Fe1 N7 87.1(4) 3_666 3_666
N9 Fe1 N7 92.9(4) . 3_666
N3 Fe1 N7 98.6(4) . 3_666
N3 Fe1 N7 81.4(4) 3_666 3_666
N9 Fe1 N7 92.9(4) 3_666 .
N9 Fe1 N7 87.1(4) . .
N3 Fe1 N7 81.4(4) . .
N3 Fe1 N7 98.6(4) 3_666 .
N7 Fe1 N7 180.0(7) 3_666 .
O6 Cl1 O5 111.0(10) . .
O6 Cl1 O4 109.8(10) . .
O5 Cl1 O4 108.6(9) . .
O6 Cl1 O3 109.4(10) . .
O5 Cl1 O3 110.9(11) . .
O4 Cl1 O3 107.1(8) . .
C1 N1 H1A 120.0 . .
C1 N1 H1B 120.0 . .
H1A N1 H1B 120.0 . .
N3 N2 C1 115.8(11) . .
C2 N3 N2 117.8(11) . .
C2 N3 Fe1 115.3(9) . .
N2 N3 Fe1 126.8(8) . .
N5 N4 C2 113.6(11) . .
N4 N5 C1 118.1(11) . .
C3 N6 C2 133.5(12) . .
C3 N6 N7 111.1(11) . .
C2 N6 N7 115.3(10) . .
C5 N7 N6 106.2(10) . .
C5 N7 Fe1 141.6(8) . .
N6 N7 Fe1 111.6(8) . .
O1 N8 O2 122.1(13) . .
O1 N8 C4 116.7(12) . .
O2 N8 C4 120.9(12) . .
C6 N9 Fe1 169.2(11) . .
N1 C1 N2 118.2(13) . .
N1 C1 N5 116.4(12) . .
N2 C1 N5 125.3(14) . .
N3 C2 N4 129.2(13) . .
N3 C2 N6 116.0(12) . .
N4 C2 N6 114.8(12) . .
N6 C3 C4 106.1(13) . .
N6 C3 H3A 127.0 . .
C4 C3 H3A 127.0 . .
C3 C4 C5 108.7(12) . .
C3 C4 N8 123.6(13) . .
C5 C4 N8 127.7(13) . .
N7 C5 C4 107.9(11) . .
N7 C5 H5A 126.1 . .
C4 C5 H5A 126.1 . .
N9 C6 C7 178.2(15) . .
C6 C7 H7A 109.5 . .
C6 C7 H7B 109.5 . .
H7A C7 H7B 109.5 . .
C6 C7 H7C 109.5 . .
H7A C7 H7C 109.5 . .
H7B C7 H7C 109.5 . .

loop_
_geom_bond_atom_site_label_1
_geom_bond_atom_site_label_2
_geom_bond_distance
_geom_bond_site_symmetry_2
Fe1 N9 1.940(11) 3_666
Fe1 N9 1.940(11) .
Fe1 N3 1.951(12) .
Fe1 N3 1.951(12) 3_666
Fe1 N7 1.970(10) 3_666
Fe1 N7 1.970(10) .
Cl1 O6 1.403(12) .
Cl1 O5 1.415(14) .
Cl1 O4 1.426(11) .
Cl1 O3 1.437(13) .
O1 N8 1.234(16) .
O2 N8 1.241(17) .
N1 C1 1.314(19) .
N1 H1A 0.8600 .
N1 H1B 0.8600 .
N2 N3 1.330(16) .
N2 C1 1.365(17) .
N3 C2 1.319(17) .
N4 N5 1.346(17) .
N4 C2 1.359(17) .
N5 C1 1.374(18) .
N6 C3 1.341(18) .
N6 C2 1.370(18) .
N6 N7 1.405(14) .
N7 C5 1.346(17) .
N8 C4 1.417(18) .
N9 C6 1.128(17) .
C3 C4 1.376(19) .
C3 H3A 0.9300 .
C4 C5 1.411(19) .
C5 H5A 0.9300 .
C6 C7 1.447(19) .
C7 H7A 0.9600 .
C7 H7B 0.9600 .
C7 H7C 0.9600 .
